data_7027585
loop_
_publ_author_name
'King, Lawrence'
'Motevalli, Majid'
'Sullivan, Alice C.'

_publ_section_title
;
 High oxidation state chromium, molybdenum and tungsten imido
 metallasiloxanes
;
_journal_issue 18
_journal_name_full 'Journal of the Chemical Society, Dalton Transactions'
_journal_page_first 3225
_journal_paper_doi 10.1039/a904429i
_journal_year 1999
_chemical_compound_source 'synthesis as described'
_chemical_formula_moiety 'C56 H58 O8 N2 SI4 CR2'
_chemical_formula_structural 'C56 H58 O8 N2 SI4 CR2'
_chemical_formula_sum 'C63 H66 Cr2 N2 O8 Si4'
_chemical_formula_weight 1195.54
_chemical_name_systematic
;
 ?
;
_space_group_IT_number 2
_symmetry_cell_setting triclinic
_symmetry_Int_Tables_number 2
_symmetry_space_group_name_Hall '-P 1'
_symmetry_space_group_name_H-M 'P -1'
_atom_sites_solution_hydrogens geom
_atom_sites_solution_primary direct
_atom_sites_solution_secondary difmap
_audit_creation_date 1999-05-14T11:28:18-00:00
_audit_creation_method 'WinGX routine CIF_UPDATE'
_cell_angle_alpha 68.08(6)
_cell_angle_beta 111.08(5)
_cell_angle_gamma 89.96(7)
_cell_formula_units_Z 2
_cell_length_a 13.931(7)
_cell_length_b 15.948(9)
_cell_length_c 16.469(8)
_cell_measurement_reflns_used 25
_cell_measurement_temperature 293(2)
_cell_measurement_theta_max 0
_cell_measurement_theta_min 0
_cell_measurement_wavelength 0.71073
_cell_volume 3129(4)
_computing_cell_refinement 'CAD4 /PC (Enraf Nonius, 1992)'
_computing_data_collection 'CAD4 /PC (Enraf Nonius, 1992)'
_computing_data_reduction 'XCAD4 (Harms & Wocadlo, 1995)'
_computing_molecular_graphics 'Ortep-3 for Windows (Farrugia, 1997)'
_computing_publication_material 'WinGX publication routines (Farrugia, 1997)'
_computing_structure_refinement 'SHELXL-97 (Sheldrick, 1997)'
_computing_structure_solution 'SHELXS-97 (Sheldrick, 1990)'
_diffrn_ambient_temperature 293(2)
_diffrn_measured_fraction_theta_full 0.874
_diffrn_measured_fraction_theta_max 0.874
_diffrn_measurement_device 'Enraf Nonius CAD4'
_diffrn_measurement_method 'non-profiled omega/2theta scans'
_diffrn_radiation_monochromator graphite
_diffrn_radiation_type MoK\a
_diffrn_radiation_wavelength 0.71073
_diffrn_reflns_av_R_equivalents 0.3003
_diffrn_reflns_av_sigmaI/netI 0.2745
_diffrn_reflns_limit_h_max 11
_diffrn_reflns_limit_h_min -11
_diffrn_reflns_limit_k_max 18
_diffrn_reflns_limit_k_min 0
_diffrn_reflns_limit_l_max 19
_diffrn_reflns_limit_l_min -18
_diffrn_reflns_number 9964
_diffrn_reflns_theta_full 24.98
_diffrn_reflns_theta_max 24.98
_diffrn_reflns_theta_min 1.45
_diffrn_standards_decay_% 23
_diffrn_standards_interval_time 60
_diffrn_standards_number 2
_exptl_absorpt_coefficient_mu 0.477
_exptl_absorpt_correction_T_max 0.8987
_exptl_absorpt_correction_T_min 0.7806
_exptl_absorpt_correction_type psi-scan
_exptl_absorpt_process_details
;
North A.C.T., Phillips D.C. & Mathews F.S. (1968) Acta. Cryst. A24, 351
        Number of psi-scan sets used was   3
        Theta correction was applied.
        Averaged transmission function was used.
        No Fourier smoothing was applied.
;
_exptl_crystal_colour orange
_exptl_crystal_density_diffrn 1.269
_exptl_crystal_density_method 'not measured'
_exptl_crystal_description prism
_exptl_crystal_F_000 1252
_exptl_crystal_size_max 0.4
_exptl_crystal_size_mid 0.4
_exptl_crystal_size_min 0.2
_refine_diff_density_max 0.801
_refine_diff_density_min -0.443
_refine_diff_density_rms 0.093
_refine_ls_extinction_method none
_refine_ls_goodness_of_fit_ref 0.946
_refine_ls_hydrogen_treatment mixed
_refine_ls_matrix_type full
_refine_ls_number_parameters 623
_refine_ls_number_reflns 9614
_refine_ls_number_restraints 0
_refine_ls_restrained_S_all 0.946
_refine_ls_R_factor_all 0.2487
_refine_ls_R_factor_gt 0.0716
_refine_ls_shift/su_max 0.441
_refine_ls_shift/su_mean 0.017
_refine_ls_structure_factor_coef Fsqd
_refine_ls_weighting_scheme calc
_refine_ls_wR_factor_gt 0.1543
_refine_ls_wR_factor_ref 0.2077
_reflns_number_gt 3953
_reflns_number_total 9614
_reflns_threshold_expression >2sigma(I)
_cod_data_source_file 904429Isup1.cif
_cod_data_source_block lkcr4
_cod_depositor_comments
;
The following automatic conversions were performed:

'_symmetry_cell_setting' value 'Triclinic' changed to 'triclinic'
according to /home/saulius/struct/CIF-dictionaries/cif_core.dic
dictionary named 'cif_core.dic' version 2.4.2 from 2011-04-26.

Automatic conversion script
Id: cif_fix_values 1891 2012-01-12 08:04:46Z andrius 
;
_cod_original_cell_volume 3129(3)
_cod_database_code 7027585
_exptl_absorpt_factor_mur 0.106
_exptl_absorpt_correction_t_ave 0.8551
_diffrn_standards_decay_corr_max 1.624
_diffrn_standards_decay_corr_min 0.899

loop_
_symmetry_equiv_pos_as_xyz
'x, y, z'
'-x, -y, -z'

loop_
_atom_site_label
_atom_site_type_symbol
_atom_site_fract_x
_atom_site_fract_y
_atom_site_fract_z
_atom_site_U_iso_or_equiv
_atom_site_adp_type
_atom_site_occupancy
_atom_site_symmetry_multiplicity
_atom_site_calc_flag
_atom_site_refinement_flags
Cr1 Cr 0.38563(10) 0.20024(8) 0.44324(9) 0.0297(4) Uani 1 1 d .
Cr2 Cr 0.11228(10) -0.33970(8) 0.55428(9) 0.0284(4) Uani 1 1 d .
Si1 Si 0.42650(19) 0.05827(15) 0.65475(16) 0.0324(6) Uani 1 1 d .
Si2 Si 0.41973(19) 0.10694(15) 0.31270(16) 0.0322(6) Uani 1 1 d .
Si3 Si 0.07488(18) -0.32498(14) 0.34641(16) 0.0288(6) Uani 1 1 d .
Si4 Si -0.07756(18) -0.46586(14) 0.31699(16) 0.0282(6) Uani 1 1 d .
O1 O 0.3967(5) 0.3046(3) 0.4106(4) 0.0433(16) Uani 1 1 d .
O2 O 0.4478(4) 0.1463(3) 0.3950(4) 0.0308(14) Uani 1 1 d .
O3 O 0.4347(4) 0.1475(4) 0.5687(4) 0.0365(14) Uani 1 1 d .
O4 O 0.5177(4) 0.0319(4) 0.3437(4) 0.0424(15) Uani 1 1 d .
O5 O 0.1002(4) -0.2598(4) 0.5858(4) 0.0419(15) Uani 1 1 d .
O6 O 0.0494(4) -0.4302(3) 0.6026(4) 0.0293(13) Uani 1 1 d .
O7 O 0.0648(4) -0.2968(3) 0.4287(4) 0.0322(14) Uani 1 1 d .
O8 O 0.0218(4) -0.4157(3) 0.3497(4) 0.0352(14) Uani 1 1 d .
N1 N 0.2623(5) 0.1947(4) 0.3995(4) 0.0332(17) Uani 1 1 d .
N2 N 0.2355(5) -0.3796(4) 0.5998(4) 0.0346(18) Uani 1 1 d .
C1 C 0.5005(5) 0.0765(4) 0.7654(3) 0.038(2) Uani 1 1 d G
C2 C 0.5996(5) 0.0994(4) 0.7784(4) 0.052(3) Uani 1 1 d G
H2 H 0.6279 0.103 0.7342 0.104(17) Uiso 1 1 calc R
C3 C 0.6565(4) 0.1167(4) 0.8576(5) 0.078(4) Uani 1 1 d G
H3 H 0.7228 0.132 0.8664 0.104(17) Uiso 1 1 calc R
C4 C 0.6142(7) 0.1112(5) 0.9238(4) 0.094(5) Uani 1 1 d G
H4 H 0.6523 0.1228 0.9768 0.104(17) Uiso 1 1 calc R
C5 C 0.5151(7) 0.0884(5) 0.9108(4) 0.082(4) Uani 1 1 d G
H5 H 0.4868 0.0847 0.9551 0.104(17) Uiso 1 1 calc R
C6 C 0.4582(5) 0.0710(4) 0.8316(5) 0.056(3) Uani 1 1 d G
H6 H 0.3919 0.0557 0.8229 0.104(17) Uiso 1 1 calc R
C7 C 0.2884(4) 0.0437(4) 0.6370(4) 0.032(2) Uani 1 1 d G
C8 C 0.2206(5) 0.1099(3) 0.6339(4) 0.050(3) Uani 1 1 d G
H8 H 0.2442 0.1619 0.642 0.068(13) Uiso 1 1 calc R
C9 C 0.1175(4) 0.0984(4) 0.6185(5) 0.056(3) Uani 1 1 d G
H9 H 0.0722 0.1427 0.6164 0.068(13) Uiso 1 1 calc R
C10 C 0.0823(4) 0.0208(5) 0.6063(5) 0.053(3) Uani 1 1 d G
H10 H 0.0133 0.0131 0.596 0.068(13) Uiso 1 1 calc R
C11 C 0.1501(5) -0.0454(4) 0.6094(5) 0.065(3) Uani 1 1 d G
H11 H 0.1265 -0.0974 0.6013 0.068(13) Uiso 1 1 calc R
C12 C 0.2531(5) -0.0339(3) 0.6248(5) 0.051(3) Uani 1 1 d G
H12 H 0.2985 -0.0782 0.6269 0.068(13) Uiso 1 1 calc R
C13 C 0.4035(5) 0.2014(4) 0.1976(4) 0.041(2) Uani 1 1 d G
C14 C 0.3846(5) 0.2921(4) 0.1844(4) 0.054(3) Uani 1 1 d G
H14 H 0.379 0.3059 0.2328 0.103(18) Uiso 1 1 calc R
C15 C 0.3741(6) 0.3622(3) 0.0988(5) 0.068(3) Uani 1 1 d G
H15 H 0.3615 0.4229 0.09 0.103(18) Uiso 1 1 calc R
C16 C 0.3825(7) 0.3416(5) 0.0265(4) 0.093(4) Uani 1 1 d G
H16 H 0.3755 0.3885 -0.0307 0.103(18) Uiso 1 1 calc R
C17 C 0.4014(7) 0.2508(6) 0.0398(4) 0.108(5) Uani 1 1 d G
H17 H 0.407 0.2371 -0.0086 0.103(18) Uiso 1 1 calc R
C18 C 0.4119(6) 0.1807(4) 0.1253(5) 0.081(4) Uani 1 1 d G
H18 H 0.4245 0.1201 0.1342 0.103(18) Uiso 1 1 calc R
C19 C 0.3006(4) 0.0507(4) 0.3038(4) 0.033(2) Uani 1 1 d G
C20 C 0.2203(5) 0.0691(4) 0.2165(3) 0.053(3) Uani 1 1 d G
H20 H 0.2239 0.1117 0.1612 0.078(14) Uiso 1 1 calc R
C21 C 0.1344(4) 0.0239(5) 0.2119(4) 0.065(3) Uani 1 1 d G
H21 H 0.0807 0.0362 0.1535 0.078(14) Uiso 1 1 calc R
C22 C 0.1290(4) -0.0397(4) 0.2946(6) 0.059(3) Uani 1 1 d G
H22 H 0.0715 -0.0699 0.2915 0.078(14) Uiso 1 1 calc R
C23 C 0.2093(6) -0.0581(4) 0.3818(5) 0.060(3) Uani 1 1 d G
H23 H 0.2056 -0.1006 0.4371 0.078(14) Uiso 1 1 calc R
C24 C 0.2951(4) -0.0129(4) 0.3864(3) 0.046(2) Uani 1 1 d G
H24 H 0.3489 -0.0252 0.4448 0.078(14) Uiso 1 1 calc R
C25 C 0.1581(7) 0.2468(6) 0.3424(7) 0.042(2) Uani 1 1 d .
C26 C 0.0816(7) 0.1776(7) 0.3485(7) 0.065(3) Uani 1 1 d .
H26A H 0.0116 0.2093 0.3107 0.112(14) Uiso 1 1 calc R
H26B H 0.0894 0.1461 0.4134 0.112(14) Uiso 1 1 calc R
H26C H 0.0959 0.1341 0.3253 0.112(14) Uiso 1 1 calc R
C27 C 0.1420(8) 0.3132(7) 0.3855(8) 0.071(3) Uani 1 1 d .
H27A H 0.0712 0.3437 0.3534 0.112(14) Uiso 1 1 calc R
H27B H 0.1881 0.3577 0.3782 0.112(14) Uiso 1 1 calc R
H27C H 0.1567 0.2799 0.4517 0.112(14) Uiso 1 1 calc R
C28 C 0.1491(8) 0.2951(7) 0.2415(7) 0.075(4) Uani 1 1 d .
H28A H 0.1899 0.3439 0.2371 0.112(14) Uiso 1 1 calc R
H28B H 0.0775 0.3197 0.2007 0.112(14) Uiso 1 1 calc R
H28C H 0.1742 0.2525 0.2224 0.112(14) Uiso 1 1 calc R
C29 C 0.2129(4) -0.3548(4) 0.3650(4) 0.036(2) Uani 1 1 d G
C30 C 0.2820(5) -0.2923(3) 0.3703(4) 0.048(3) Uani 1 1 d G
H30 H 0.2594 -0.2344 0.3639 0.080(14) Uiso 1 1 calc R
C31 C 0.3847(4) -0.3163(4) 0.3852(5) 0.049(3) Uani 1 1 d G
H31 H 0.4309 -0.2745 0.3888 0.080(14) Uiso 1 1 calc R
C32 C 0.4184(4) -0.4028(4) 0.3948(5) 0.058(3) Uani 1 1 d G
H32 H 0.4872 -0.4189 0.4047 0.080(14) Uiso 1 1 calc R
C33 C 0.3494(5) -0.4653(3) 0.3894(5) 0.058(3) Uani 1 1 d G
H33 H 0.3719 -0.5232 0.3958 0.080(14) Uiso 1 1 calc R
C34 C 0.2466(4) -0.4413(3) 0.3745(5) 0.047(3) Uani 1 1 d G
H34 H 0.2004 -0.4831 0.371 0.080(14) Uiso 1 1 calc R
C35 C 0.0025(4) -0.2264(3) 0.2312(3) 0.032(2) Uani 1 1 d G
C36 C 0.0461(4) -0.1925(4) 0.1637(4) 0.045(2) Uani 1 1 d G
H36 H 0.1134 -0.217 0.1771 0.113(18) Uiso 1 1 calc R
C37 C -0.0107(6) -0.1221(4) 0.0763(4) 0.074(3) Uani 1 1 d G
H37 H 0.0184 -0.0995 0.0312 0.113(18) Uiso 1 1 calc R
C38 C -0.1112(6) -0.0855(4) 0.0564(4) 0.084(4) Uani 1 1 d G
H38 H -0.1493 -0.0384 -0.0021 0.113(18) Uiso 1 1 calc R
C39 C -0.1548(4) -0.1194(4) 0.1238(5) 0.076(4) Uani 1 1 d G
H39 H -0.222 -0.0949 0.1105 0.113(18) Uiso 1 1 calc R
C40 C -0.0979(5) -0.1898(4) 0.2112(4) 0.051(3) Uani 1 1 d G
H40 H -0.1271 -0.2124 0.2564 0.113(18) Uiso 1 1 calc R
C41 C -0.0942(5) -0.4694(4) 0.1998(3) 0.036(2) Uani 1 1 d G
C42 C -0.0788(6) -0.3944(4) 0.1307(5) 0.077(4) Uani 1 1 d G
H42 H -0.0623 -0.3421 0.1418 0.073(14) Uiso 1 1 calc R
C43 C -0.0880(7) -0.3975(5) 0.0450(4) 0.100(5) Uani 1 1 d G
H43 H -0.0776 -0.3473 -0.0012 0.073(14) Uiso 1 1 calc R
C44 C -0.1125(6) -0.4757(6) 0.0285(4) 0.079(4) Uani 1 1 d G
H44 H -0.1187 -0.4778 -0.0289 0.073(14) Uiso 1 1 calc R
C45 C -0.1279(5) -0.5507(4) 0.0976(5) 0.064(3) Uani 1 1 d G
H45 H -0.1444 -0.603 0.0865 0.073(14) Uiso 1 1 calc R
C46 C -0.1187(5) -0.5476(3) 0.1832(4) 0.053(3) Uani 1 1 d G
H46 H -0.129 -0.5978 0.2295 0.073(14) Uiso 1 1 calc R
C47 C -0.1959(4) -0.4045(3) 0.3115(4) 0.032(2) Uani 1 1 d G
C48 C -0.2790(5) -0.3593(4) 0.2252(3) 0.048(3) Uani 1 1 d G
H48 H -0.2764 -0.36 0.1698 0.054(12) Uiso 1 1 calc R
C49 C -0.3661(4) -0.3132(4) 0.2217(4) 0.058(3) Uani 1 1 d G
H49 H -0.4217 -0.2829 0.1639 0.054(12) Uiso 1 1 calc R
C50 C -0.3700(4) -0.3122(4) 0.3045(5) 0.051(3) Uani 1 1 d G
H50 H -0.4282 -0.2813 0.3021 0.054(12) Uiso 1 1 calc R
C51 C -0.2868(5) -0.3573(4) 0.3908(4) 0.054(3) Uani 1 1 d G
H51 H -0.2894 -0.3567 0.4462 0.054(12) Uiso 1 1 calc R
C52 C -0.1998(4) -0.4035(4) 0.3944(3) 0.045(2) Uani 1 1 d G
H52 H -0.1441 -0.4337 0.4521 0.054(12) Uiso 1 1 calc R
C53 C -0.3406(7) -0.6297(5) 0.3454(7) 0.043(2) Uani 1 1 d .
C54 C 0.3557(8) -0.2710(6) 0.6102(7) 0.065(3) Uani 1 1 d .
H54A H 0.4222 -0.2622 0.6484 0.097(13) Uiso 1 1 calc R
H54B H 0.3015 -0.2311 0.6069 0.097(13) Uiso 1 1 calc R
H54C H 0.3528 -0.2574 0.5474 0.097(13) Uiso 1 1 calc R
C55 C -0.4188(7) -0.5658(7) 0.3503(7) 0.065(3) Uani 1 1 d .
H55A H -0.4884 -0.5706 0.3139 0.097(13) Uiso 1 1 calc R
H55B H -0.4068 -0.5038 0.3248 0.097(13) Uiso 1 1 calc R
H55C H -0.4102 -0.5828 0.4152 0.097(13) Uiso 1 1 calc R
C56 C -0.3493(8) -0.6036(8) 0.2452(7) 0.076(4) Uani 1 1 d .
H56A H -0.4163 -0.6127 0.2079 0.097(13) Uiso 1 1 calc R
H56B H -0.2956 -0.6411 0.2449 0.097(13) Uiso 1 1 calc R
H56C H -0.3417 -0.5405 0.2188 0.097(13) Uiso 1 1 calc R
C57 C -0.280(3) -0.6721(12) -0.0587(12) 0.24(2) Uani 1 1 d G
C58 C -0.3297(11) -0.6951(19) 0.004(3) 0.181(13) Uani 1 1 d G
H58 H -0.3959 -0.6646 -0.0144 0.48(10) Uiso 1 1 calc R
C59 C -0.281(3) -0.764(2) 0.095(2) 0.229(18) Uani 1 1 d G
H59 H -0.3147 -0.7792 0.1366 0.48(10) Uiso 1 1 calc R
C60 C -0.182(3) -0.8093(11) 0.1222(14) 0.23(2) Uani 1 1 d G
H60 H -0.1497 -0.8553 0.1828 0.48(10) Uiso 1 1 calc R
C61 C -0.1321(12) -0.786(2) 0.059(3) 0.27(3) Uani 1 1 d G
H61 H -0.0659 -0.8168 0.0779 0.48(10) Uiso 1 1 calc R
C62 C -0.181(3) -0.718(2) -0.031(3) 0.222(18) Uani 1 1 d G
H62 H -0.1471 -0.7023 -0.0731 0.48(10) Uiso 1 1 calc R
C63 C -0.301(4) -0.611(2) -0.143(2) 0.41(4) Uani 1 1 d .
H63A H -0.239 -0.5891 -0.148 0.9(3) Uiso 1 1 calc R
H63B H -0.3505 -0.5615 -0.1546 0.9(3) Uiso 1 1 calc R
H63C H -0.3311 -0.6378 -0.188 0.9(3) Uiso 1 1 calc R

loop_
_atom_site_aniso_label
_atom_site_aniso_U_11
_atom_site_aniso_U_22
_atom_site_aniso_U_33
_atom_site_aniso_U_23
_atom_site_aniso_U_13
_atom_site_aniso_U_12
Cr1 0.0297(9) 0.0250(8) 0.0376(8) -0.0133(6) 0.0156(7) -0.0060(6)
Cr2 0.0272(9) 0.0233(7) 0.0386(8) -0.0147(6) 0.0144(7) -0.0076(6)
Si1 0.0302(16) 0.0325(14) 0.0379(14) -0.0154(11) 0.0153(12) -0.0039(11)
Si2 0.0311(16) 0.0314(13) 0.0366(14) -0.0145(11) 0.0149(11) -0.0032(11)
Si3 0.0269(15) 0.0238(12) 0.0345(14) -0.0097(10) 0.0127(11) -0.0078(10)
Si4 0.0266(15) 0.0263(13) 0.0352(14) -0.0135(11) 0.0146(11) -0.0078(10)
O1 0.058(4) 0.021(3) 0.057(4) -0.017(3) 0.026(3) -0.011(3)
O2 0.025(3) 0.032(3) 0.038(3) -0.015(3) 0.015(3) -0.007(3)
O3 0.031(4) 0.044(4) 0.030(3) -0.015(3) 0.007(3) -0.007(3)
O4 0.031(4) 0.044(4) 0.061(4) -0.033(3) 0.016(3) 0.000(3)
O5 0.048(4) 0.037(3) 0.058(4) -0.033(3) 0.025(3) -0.016(3)
O6 0.019(3) 0.025(3) 0.045(3) -0.012(3) 0.015(3) -0.008(2)
O7 0.033(4) 0.031(3) 0.038(3) -0.015(3) 0.019(3) -0.006(3)
O8 0.034(4) 0.027(3) 0.041(4) -0.011(3) 0.013(3) -0.014(3)
N1 0.023(5) 0.040(4) 0.036(4) -0.020(3) 0.005(3) 0.000(3)
N2 0.026(5) 0.033(4) 0.032(4) -0.005(3) 0.006(3) -0.007(3)
C1 0.046(7) 0.019(4) 0.031(5) -0.004(4) 0.002(4) 0.004(4)
C2 0.045(7) 0.053(6) 0.058(7) -0.033(5) 0.009(5) -0.012(5)
C3 0.093(10) 0.049(7) 0.066(8) -0.027(6) -0.001(7) -0.007(6)
C4 0.144(14) 0.068(8) 0.055(8) -0.045(7) 0.001(9) -0.005(8)
C5 0.141(13) 0.066(8) 0.040(7) -0.026(6) 0.031(8) -0.013(8)
C6 0.085(9) 0.041(6) 0.048(6) -0.016(5) 0.036(6) -0.009(5)
C7 0.024(6) 0.033(5) 0.048(5) -0.018(4) 0.020(4) -0.010(4)
C8 0.032(7) 0.054(6) 0.076(7) -0.032(5) 0.030(5) -0.007(5)
C9 0.054(8) 0.045(6) 0.084(8) -0.036(6) 0.032(6) -0.007(5)
C10 0.028(6) 0.073(7) 0.072(7) -0.038(6) 0.026(5) -0.015(5)
C11 0.057(8) 0.049(7) 0.105(9) -0.042(6) 0.038(7) -0.025(6)
C12 0.039(7) 0.047(6) 0.086(8) -0.035(6) 0.037(6) -0.011(5)
C13 0.025(6) 0.048(6) 0.035(5) -0.010(4) 0.004(4) 0.003(4)
C14 0.046(7) 0.051(6) 0.046(6) -0.006(5) 0.010(5) -0.004(5)
C15 0.066(8) 0.049(7) 0.064(8) -0.008(6) 0.011(6) -0.012(6)
C16 0.114(12) 0.095(11) 0.048(8) -0.011(7) 0.028(8) -0.034(9)
C17 0.183(16) 0.076(9) 0.073(10) -0.022(8) 0.069(10) -0.003(9)
C18 0.120(11) 0.077(8) 0.040(7) -0.016(6) 0.032(7) 0.001(7)
C19 0.026(5) 0.035(5) 0.042(5) -0.023(4) 0.009(4) -0.001(4)
C20 0.039(7) 0.061(7) 0.071(8) -0.041(6) 0.019(6) -0.020(5)
C21 0.034(7) 0.091(9) 0.077(8) -0.055(7) 0.006(6) -0.015(6)
C22 0.057(8) 0.058(7) 0.095(9) -0.058(7) 0.037(7) -0.026(6)
C23 0.068(9) 0.041(6) 0.067(8) -0.010(5) 0.036(7) 0.004(6)
C24 0.046(7) 0.036(5) 0.056(7) -0.015(5) 0.022(5) -0.015(5)
C25 0.020(6) 0.052(6) 0.065(7) -0.034(5) 0.014(5) -0.005(5)
C26 0.027(6) 0.092(8) 0.082(8) -0.050(7) 0.012(6) -0.004(6)
C27 0.043(7) 0.076(8) 0.102(9) -0.054(7) 0.019(6) 0.009(6)
C28 0.049(7) 0.095(9) 0.052(7) -0.001(6) 0.017(6) 0.023(6)
C29 0.043(6) 0.027(5) 0.042(5) -0.012(4) 0.024(5) -0.014(4)
C30 0.040(7) 0.039(6) 0.070(7) -0.021(5) 0.030(5) -0.006(5)
C31 0.037(7) 0.042(6) 0.070(7) -0.020(5) 0.025(5) -0.015(5)
C32 0.043(7) 0.064(7) 0.071(7) -0.017(6) 0.036(6) -0.002(6)
C33 0.056(8) 0.032(6) 0.104(9) -0.028(6) 0.050(7) -0.015(5)
C34 0.031(7) 0.037(6) 0.088(8) -0.027(5) 0.037(5) -0.018(5)
C35 0.035(6) 0.030(5) 0.036(5) -0.014(4) 0.017(4) -0.007(4)
C36 0.057(7) 0.040(5) 0.035(6) -0.009(4) 0.022(5) -0.008(5)
C37 0.087(10) 0.070(8) 0.054(7) -0.003(6) 0.037(7) -0.010(7)
C38 0.097(11) 0.068(8) 0.059(8) 0.000(6) 0.025(8) -0.011(8)
C39 0.062(8) 0.057(7) 0.087(9) -0.018(7) 0.015(7) 0.013(6)
C40 0.053(7) 0.042(6) 0.050(6) -0.017(5) 0.013(5) 0.000(5)
C41 0.023(5) 0.043(5) 0.052(6) -0.023(5) 0.021(4) -0.006(4)
C42 0.106(10) 0.101(9) 0.063(8) -0.050(7) 0.058(7) -0.068(8)
C43 0.154(14) 0.115(11) 0.064(8) -0.045(8) 0.067(9) -0.079(10)
C44 0.058(8) 0.142(12) 0.050(7) -0.056(8) 0.019(6) -0.009(8)
C45 0.053(7) 0.072(8) 0.061(7) -0.047(6) -0.006(6) 0.014(6)
C46 0.048(7) 0.062(7) 0.048(6) -0.031(5) 0.007(5) 0.001(5)
C47 0.022(5) 0.029(5) 0.051(6) -0.019(4) 0.017(4) -0.019(4)
C48 0.033(6) 0.060(6) 0.046(6) -0.019(5) 0.012(5) 0.005(5)
C49 0.042(7) 0.052(6) 0.056(7) -0.004(5) 0.011(5) 0.019(5)
C50 0.053(7) 0.032(5) 0.083(8) -0.024(5) 0.041(7) -0.003(5)
C51 0.068(8) 0.039(6) 0.072(8) -0.028(5) 0.042(7) -0.015(5)
C52 0.054(7) 0.050(6) 0.041(6) -0.023(5) 0.024(5) -0.008(5)
C53 0.033(6) 0.030(5) 0.058(7) -0.011(5) 0.016(5) -0.010(4)
C54 0.046(7) 0.054(7) 0.089(8) -0.027(6) 0.021(6) -0.021(5)
C55 0.025(6) 0.066(7) 0.086(8) -0.013(6) 0.021(6) 0.002(5)
C56 0.047(8) 0.109(10) 0.066(8) -0.036(7) 0.013(6) -0.029(7)
C57 0.38(6) 0.26(4) 0.25(4) -0.23(3) 0.19(4) -0.21(4)
C58 0.15(2) 0.21(3) 0.21(3) -0.16(3) 0.02(2) -0.062(18)
C59 0.20(3) 0.31(6) 0.32(6) -0.26(5) 0.11(3) -0.14(3)
C60 0.24(4) 0.18(2) 0.23(3) -0.14(2) -0.01(3) -0.04(3)
C61 0.21(3) 0.33(6) 0.36(6) -0.30(6) 0.06(4) -0.05(3)
C62 0.21(3) 0.24(4) 0.32(5) -0.24(4) 0.09(3) -0.07(3)
C63 0.76(10) 0.19(3) 0.12(2) -0.04(2) 0.00(3) -0.08(4)

loop_
_atom_type_symbol
_atom_type_description
_atom_type_scat_dispersion_real
_atom_type_scat_dispersion_imag
_atom_type_scat_source
C C 0.0033 0.0016 'International Tables Vol C Tables 4.2.6.8 and 6.1.1.4'
H H 0 0 'International Tables Vol C Tables 4.2.6.8 and 6.1.1.4'
N N 0.0061 0.0033 'International Tables Vol C Tables 4.2.6.8 and 6.1.1.4'
O O 0.0106 0.006 'International Tables Vol C Tables 4.2.6.8 and 6.1.1.4'
Si Si 0.0817 0.0704 'International Tables Vol C Tables 4.2.6.8 and 6.1.1.4'
Cr Cr 0.3209 0.6236 'International Tables Vol C Tables 4.2.6.8 and 6.1.1.4'

loop_
_geom_angle_atom_site_label_1
_geom_angle_atom_site_label_2
_geom_angle_atom_site_label_3
_geom_angle
_geom_angle_site_symmetry_1
_geom_angle_site_symmetry_3
O1 Cr1 N1 107.0(3) . .
O1 Cr1 O2 110.6(3) . .
N1 Cr1 O2 107.2(3) . .
O1 Cr1 O3 109.6(3) . .
N1 Cr1 O3 109.9(3) . .
O2 Cr1 O3 112.4(3) . .
O5 Cr2 N2 107.1(3) . .
O5 Cr2 O6 110.4(3) . .
N2 Cr2 O6 107.0(3) . .
O5 Cr2 O7 109.8(3) . .
N2 Cr2 O7 110.0(3) . .
O6 Cr2 O7 112.5(2) . .
O4 Si1 O3 108.1(3) 2_656 .
O4 Si1 C7 107.6(3) 2_656 .
O3 Si1 C7 112.0(3) . .
O4 Si1 C1 110.5(3) 2_656 .
O3 Si1 C1 104.9(3) . .
C7 Si1 C1 113.6(3) . .
O4 Si2 O2 106.7(3) . .
O4 Si2 C13 108.9(3) . .
O2 Si2 C13 109.6(3) . .
O4 Si2 C19 109.2(3) . .
O2 Si2 C19 110.6(3) . .
C13 Si2 C19 111.7(3) . .
O8 Si3 O7 108.5(3) . .
O8 Si3 C29 106.3(3) . .
O7 Si3 C29 112.8(3) . .
O8 Si3 C35 110.6(3) . .
O7 Si3 C35 106.3(3) . .
C29 Si3 C35 112.3(3) . .
O8 Si4 O6 106.4(3) . 2_546
O8 Si4 C47 109.5(3) . .
O6 Si4 C47 110.1(3) 2_546 .
O8 Si4 C41 108.8(3) . .
O6 Si4 C41 109.1(3) 2_546 .
C47 Si4 C41 112.6(3) . .
Si2 O2 Cr1 140.3(3) . .
Si1 O3 Cr1 141.0(3) . .
Si2 O4 Si1 154.2(4) . 2_656
Si4 O6 Cr2 140.0(3) 2_546 .
Si3 O7 Cr2 139.2(3) . .
Si3 O8 Si4 151.8(4) . .
C25 N1 Cr1 145.6(6) . .
C53 N2 Cr2 146.4(6) 2_546 .
C2 C1 C6 120 . .
C2 C1 Si1 117.6(4) . .
C6 C1 Si1 122.4(4) . .
C1 C2 C3 120 . .
C1 C2 H2 120 . .
C3 C2 H2 120 . .
C4 C3 C2 120 . .
C4 C3 H3 120 . .
C2 C3 H3 120 . .
C5 C4 C3 120 . .
C5 C4 H4 120 . .
C3 C4 H4 120 . .
C6 C5 C4 120 . .
C6 C5 H5 120 . .
C4 C5 H5 120 . .
C5 C6 C1 120 . .
C5 C6 H6 120 . .
C1 C6 H6 120 . .
C8 C7 C12 120 . .
C8 C7 Si1 121.1(4) . .
C12 C7 Si1 118.9(4) . .
C9 C8 C7 120 . .
C9 C8 H8 120 . .
C7 C8 H8 120 . .
C8 C9 C10 120 . .
C8 C9 H9 120 . .
C10 C9 H9 120 . .
C11 C10 C9 120 . .
C11 C10 H10 120 . .
C9 C10 H10 120 . .
C10 C11 C12 120 . .
C10 C11 H11 120 . .
C12 C11 H11 120 . .
C11 C12 C7 120 . .
C11 C12 H12 120 . .
C7 C12 H12 120 . .
C14 C13 C18 120 . .
C14 C13 Si2 120.3(4) . .
C18 C13 Si2 119.7(4) . .
C13 C14 C15 120 . .
C13 C14 H14 120 . .
C15 C14 H14 120 . .
C16 C15 C14 120 . .
C16 C15 H15 120 . .
C14 C15 H15 120 . .
C17 C16 C15 120 . .
C17 C16 H16 120 . .
C15 C16 H16 120 . .
C16 C17 C18 120 . .
C16 C17 H17 120 . .
C18 C17 H17 120 . .
C17 C18 C13 120 . .
C17 C18 H18 120 . .
C13 C18 H18 120 . .
C20 C19 C24 120 . .
C20 C19 Si2 121.4(4) . .
C24 C19 Si2 118.6(4) . .
C19 C20 C21 120 . .
C19 C20 H20 120 . .
C21 C20 H20 120 . .
C20 C21 C22 120 . .
C20 C21 H21 120 . .
C22 C21 H21 120 . .
C23 C22 C21 120 . .
C23 C22 H22 120 . .
C21 C22 H22 120 . .
C22 C23 C24 120 . .
C22 C23 H23 120 . .
C24 C23 H23 120 . .
C23 C24 C19 120 . .
C23 C24 H24 120 . .
C19 C24 H24 120 . .
N1 C25 C28 108.3(7) . .
N1 C25 C27 107.8(7) . .
C28 C25 C27 112.7(9) . .
N1 C25 C26 106.9(7) . .
C28 C25 C26 110.3(8) . .
C27 C25 C26 110.7(8) . .
C25 C26 H26A 109.5 . .
C25 C26 H26B 109.5 . .
H26A C26 H26B 109.5 . .
C25 C26 H26C 109.5 . .
H26A C26 H26C 109.5 . .
H26B C26 H26C 109.5 . .
C25 C27 H27A 109.5 . .
C25 C27 H27B 109.5 . .
H27A C27 H27B 109.5 . .
C25 C27 H27C 109.5 . .
H27A C27 H27C 109.5 . .
H27B C27 H27C 109.5 . .
C25 C28 H28A 109.5 . .
C25 C28 H28B 109.5 . .
H28A C28 H28B 109.5 . .
C25 C28 H28C 109.5 . .
H28A C28 H28C 109.5 . .
H28B C28 H28C 109.5 . .
C30 C29 C34 120 . .
C30 C29 Si3 121.0(4) . .
C34 C29 Si3 119.0(4) . .
C31 C30 C29 120 . .
C31 C30 H30 120 . .
C29 C30 H30 120 . .
C30 C31 C32 120 . .
C30 C31 H31 120 . .
C32 C31 H31 120 . .
C31 C32 C33 120 . .
C31 C32 H32 120 . .
C33 C32 H32 120 . .
C34 C33 C32 120 . .
C34 C33 H33 120 . .
C32 C33 H33 120 . .
C33 C34 C29 120 . .
C33 C34 H34 120 . .
C29 C34 H34 120 . .
C36 C35 C40 120 . .
C36 C35 Si3 120.6(4) . .
C40 C35 Si3 119.3(4) . .
C35 C36 C37 120 . .
C35 C36 H36 120 . .
C37 C36 H36 120 . .
C36 C37 C38 120 . .
C36 C37 H37 120 . .
C38 C37 H37 120 . .
C39 C38 C37 120 . .
C39 C38 H38 120 . .
C37 C38 H38 120 . .
C38 C39 C40 120 . .
C38 C39 H39 120 . .
C40 C39 H39 120 . .
C39 C40 C35 120 . .
C39 C40 H40 120 . .
C35 C40 H40 120 . .
C42 C41 C46 120 . .
C42 C41 Si4 119.7(4) . .
C46 C41 Si4 120.3(4) . .
C43 C42 C41 120 . .
C43 C42 H42 120 . .
C41 C42 H42 120 . .
C42 C43 C44 120 . .
C42 C43 H43 120 . .
C44 C43 H43 120 . .
C45 C44 C43 120 . .
C45 C44 H44 120 . .
C43 C44 H44 120 . .
C44 C45 C46 120 . .
C44 C45 H45 120 . .
C46 C45 H45 120 . .
C45 C46 C41 120 . .
C45 C46 H46 120 . .
C41 C46 H46 120 . .
C48 C47 C52 120 . .
C48 C47 Si4 120.4(4) . .
C52 C47 Si4 119.6(4) . .
C49 C48 C47 120 . .
C49 C48 H48 120 . .
C47 C48 H48 120 . .
C50 C49 C48 120 . .
C50 C49 H49 120 . .
C48 C49 H49 120 . .
C49 C50 C51 120 . .
C49 C50 H50 120 . .
C51 C50 H50 120 . .
C52 C51 C50 120 . .
C52 C51 H51 120 . .
C50 C51 H51 120 . .
C51 C52 C47 120 . .
C51 C52 H52 120 . .
C47 C52 H52 120 . .
N2 C53 C56 107.1(7) 2_546 .
N2 C53 C54 108.2(7) 2_546 2_546
C56 C53 C54 111.6(8) . 2_546
N2 C53 C55 108.5(7) 2_546 .
C56 C53 C55 111.3(8) . .
C54 C53 C55 110.0(8) 2_546 .
C53 C54 H54A 109.5 2_546 .
C53 C54 H54B 109.5 2_546 .
H54A C54 H54B 109.5 . .
C53 C54 H54C 109.5 2_546 .
H54A C54 H54C 109.5 . .
H54B C54 H54C 109.5 . .
C53 C55 H55A 109.5 . .
C53 C55 H55B 109.5 . .
H55A C55 H55B 109.5 . .
C53 C55 H55C 109.5 . .
H55A C55 H55C 109.5 . .
H55B C55 H55C 109.5 . .
C53 C56 H56A 109.5 . .
C53 C56 H56B 109.5 . .
H56A C56 H56B 109.5 . .
C53 C56 H56C 109.5 . .
H56A C56 H56C 109.5 . .
H56B C56 H56C 109.5 . .
C63 C57 C58 134(4) . .
C63 C57 C62 106(4) . .
C58 C57 C62 120 . .
C59 C58 C57 120 . .
C59 C58 H58 120 . .
C57 C58 H58 120 . .
C58 C59 C60 120 . .
C58 C59 H59 120 . .
C60 C59 H59 120 . .
C59 C60 C61 120 . .
C59 C60 H60 120 . .
C61 C60 H60 120 . .
C62 C61 C60 120 . .
C62 C61 H61 120 . .
C60 C61 H61 120 . .
C61 C62 C57 120 . .
C61 C62 H62 120 . .
C57 C62 H62 120 . .
C57 C63 H63A 110 . .
C57 C63 H63B 110.1 . .
H63A C63 H63B 108.8 . .
C57 C63 H63C 110.2 . .
H63A C63 H63C 108.8 . .
H63B C63 H63C 108.8 . .

loop_
_geom_bond_atom_site_label_1
_geom_bond_atom_site_label_2
_geom_bond_distance
_geom_bond_site_symmetry_2
Cr1 O1 1.573(5) .
Cr1 N1 1.624(7) .
Cr1 O2 1.767(5) .
Cr1 O3 1.769(5) .
Cr2 O5 1.574(5) .
Cr2 N2 1.621(7) .
Cr2 O6 1.769(5) .
Cr2 O7 1.772(5) .
Si1 O4 1.621(6) 2_656
Si1 O3 1.630(6) .
Si1 C7 1.868(5) .
Si1 C1 1.874(5) .
Si2 O4 1.611(6) .
Si2 O2 1.625(5) .
Si2 C13 1.863(5) .
Si2 C19 1.872(5) .
Si3 O8 1.617(5) .
Si3 O7 1.629(5) .
Si3 C29 1.867(5) .
Si3 C35 1.867(5) .
Si4 O8 1.623(5) .
Si4 O6 1.625(5) 2_546
Si4 C47 1.873(5) .
Si4 C41 1.883(5) .
O4 Si1 1.621(6) 2_656
O6 Si4 1.625(5) 2_546
N1 C25 1.454(10) .
N2 C53 1.460(10) 2_546
C1 C2 1.39 .
C1 C6 1.39 .
C2 C3 1.39 .
C2 H2 0.93 .
C3 C4 1.39 .
C3 H3 0.93 .
C4 C5 1.39 .
C4 H4 0.93 .
C5 C6 1.39 .
C5 H5 0.93 .
C6 H6 0.93 .
C7 C8 1.39 .
C7 C12 1.39 .
C8 C9 1.39 .
C8 H8 0.93 .
C9 C10 1.39 .
C9 H9 0.93 .
C10 C11 1.39 .
C10 H10 0.93 .
C11 C12 1.39 .
C11 H11 0.93 .
C12 H12 0.93 .
C13 C14 1.39 .
C13 C18 1.39 .
C14 C15 1.39 .
C14 H14 0.93 .
C15 C16 1.39 .
C15 H15 0.93 .
C16 C17 1.39 .
C16 H16 0.93 .
C17 C18 1.39 .
C17 H17 0.93 .
C18 H18 0.93 .
C19 C20 1.39 .
C19 C24 1.39 .
C20 C21 1.39 .
C20 H20 0.93 .
C21 C22 1.39 .
C21 H21 0.93 .
C22 C23 1.39 .
C22 H22 0.93 .
C23 C24 1.39 .
C23 H23 0.93 .
C24 H24 0.93 .
C25 C28 1.505(13) .
C25 C27 1.533(12) .
C25 C26 1.536(12) .
C26 H26A 0.96 .
C26 H26B 0.96 .
C26 H26C 0.96 .
C27 H27A 0.96 .
C27 H27B 0.96 .
C27 H27C 0.96 .
C28 H28A 0.96 .
C28 H28B 0.96 .
C28 H28C 0.96 .
C29 C30 1.39 .
C29 C34 1.39 .
C30 C31 1.39 .
C30 H30 0.93 .
C31 C32 1.39 .
C31 H31 0.93 .
C32 C33 1.39 .
C32 H32 0.93 .
C33 C34 1.39 .
C33 H33 0.93 .
C34 H34 0.93 .
C35 C36 1.39 .
C35 C40 1.39 .
C36 C37 1.39 .
C36 H36 0.93 .
C37 C38 1.39 .
C37 H37 0.93 .
C38 C39 1.39 .
C38 H38 0.93 .
C39 C40 1.39 .
C39 H39 0.93 .
C40 H40 0.93 .
C41 C42 1.39 .
C41 C46 1.39 .
C42 C43 1.39 .
C42 H42 0.93 .
C43 C44 1.39 .
C43 H43 0.93 .
C44 C45 1.39 .
C44 H44 0.93 .
C45 C46 1.39 .
C45 H45 0.93 .
C46 H46 0.93 .
C47 C48 1.39 .
C47 C52 1.39 .
C48 C49 1.39 .
C48 H48 0.93 .
C49 C50 1.39 .
C49 H49 0.93 .
C50 C51 1.39 .
C50 H50 0.93 .
C51 C52 1.39 .
C51 H51 0.93 .
C52 H52 0.93 .
C53 N2 1.460(10) 2_546
C53 C56 1.502(13) .
C53 C54 1.526(11) 2_546
C53 C55 1.535(12) .
C54 C53 1.526(11) 2_546
C54 H54A 0.96 .
C54 H54B 0.96 .
C54 H54C 0.96 .
C55 H55A 0.96 .
C55 H55B 0.96 .
C55 H55C 0.96 .
C56 H56A 0.96 .
C56 H56B 0.96 .
C56 H56C 0.96 .
C57 C63 1.28(3) .
C57 C58 1.39 .
C57 C62 1.39 .
C58 C59 1.39 .
C58 H58 0.93 .
C59 C60 1.39 .
C59 H59 0.93 .
C60 C61 1.39 .
C60 H60 0.93 .
C61 C62 1.39 .
C61 H61 0.93 .
C62 H62 0.93 .
C63 H63A 0.9652 .
C63 H63B 0.9653 .
C63 H63C 0.9653 .
